data_7244530
loop_
_publ_author_name
'Zhou, Qian'
'Yao, Jinzhen'
'Sun, Jing'
'Li, Xiao'
'Bao, Siqi'
'Su, Zhong-Min'

_publ_section_title
;
 N-donor flexible ligands constructed polyoxometalate-based metal-organic
 frameworks as multifunctional electrocatalyts
;
_journal_name_full CrystEngComm
_journal_paper_doi 10.1039/D2CE00077F
_journal_year 2022
_chemical_formula_moiety 'C32 H52 Co2 N24 O42 Si W12'
_chemical_formula_sum 'C32 H52 Co2 N24 O42 Si W12'
_chemical_formula_weight 3797.12
_chemical_name_systematic '[Co2(btbu)4(H2O)2(SiW12O40)]'
_space_group_crystal_system monoclinic
_space_group_IT_number 14
_space_group_name_Hall '-P 2yn'
_space_group_name_H-M_alt 'P 1 21/n 1'
_atom_sites_solution_hydrogens mixed
_atom_sites_solution_primary dual
_audit_creation_date 2021-09-24
_audit_creation_method
;
Olex2 1.3-alpha
(compiled 2020.07.31 svn.rc2a77460 for OlexSys, GUI svn.r6145)
;
_audit_update_record
;
2022-01-05 deposited with the CCDC.	2022-02-28 downloaded from the CCDC.
;
_cell_angle_alpha 90
_cell_angle_beta 102.562(14)
_cell_angle_gamma 90
_cell_formula_units_Z 2
_cell_length_a 12.407(10)
_cell_length_b 16.723(13)
_cell_length_c 17.478(14)
_cell_measurement_reflns_used 3064
_cell_measurement_temperature 296.15
_cell_measurement_theta_max 25.127
_cell_measurement_theta_min 1.628
_cell_volume 3540(5)
_computing_cell_refinement 'SAINT+ Ver. 2016.5-0 (Bruker-AXS, 2016)'
_computing_data_collection 'APEX3 Ver. 2016.5-0 (Bruker-AXS, 2016)'
_computing_data_reduction 'SAINT+ Ver. 2016.5-0 (Bruker-AXS, 2016)'
_computing_molecular_graphics 'Olex2 1.3-alpha (Dolomanov et al., 2009)'
_computing_publication_material 'Olex2 1.3-alpha (Dolomanov et al., 2009)'
_computing_structure_refinement 'SHELXL 2018/3 (Sheldrick, 2015)'
_computing_structure_solution 'SHELXT 2014/5 (Sheldrick, 2014)'
_diffrn_ambient_temperature 296.15
_diffrn_detector 'charge-coupled device (CCD) area detector'
_diffrn_detector_area_resol_mean 7.9
_diffrn_detector_type 'Bruker APEX II'
_diffrn_measured_fraction_theta_full 0.994
_diffrn_measured_fraction_theta_max 0.981
_diffrn_measurement_device 'three-circle diffractometer'
_diffrn_measurement_device_type 'Bruker APEX II Quazar'
_diffrn_measurement_method '0.5\% \w and 0.5\% \f scans'
_diffrn_radiation_collimation 'focusing mirrors'
_diffrn_radiation_detector 'Bruker APEX II'
_diffrn_radiation_monochromator 'mirror optics'
_diffrn_radiation_probe x-ray
_diffrn_radiation_type 'Mo K\a'
_diffrn_radiation_wavelength 0.71073
_diffrn_radiation_xray_symbol K-L~3~
_diffrn_reflns_av_R_equivalents 0.0650
_diffrn_reflns_av_unetI/netI 0.0687
_diffrn_reflns_Laue_measured_fraction_full 0.994
_diffrn_reflns_Laue_measured_fraction_max 0.981
_diffrn_reflns_limit_h_max 14
_diffrn_reflns_limit_h_min -14
_diffrn_reflns_limit_k_max 12
_diffrn_reflns_limit_k_min -19
_diffrn_reflns_limit_l_max 21
_diffrn_reflns_limit_l_min -20
_diffrn_reflns_number 20195
_diffrn_reflns_point_group_measured_fraction_full 0.994
_diffrn_reflns_point_group_measured_fraction_max 0.981
_diffrn_reflns_theta_full 25.242
_diffrn_reflns_theta_max 25.407
_diffrn_reflns_theta_min 1.705
_diffrn_source 'microfocus sealed X-ray tube'
_diffrn_source_current 30.0
_diffrn_source_power 1.35
_diffrn_source_type 'Incoatec I\ms'
_diffrn_source_voltage 45.0
_exptl_absorpt_coefficient_mu 19.990
_exptl_absorpt_correction_T_max 0.87
_exptl_absorpt_correction_T_min 0.86
_exptl_absorpt_correction_type multi-scan
_exptl_absorpt_process_details 'SADABS-2016/2 (Krause et al., 2015) was used for absorption correction.'
_exptl_crystal_colour green
_exptl_crystal_colour_primary green
_exptl_crystal_density_diffrn 3.563
_exptl_crystal_density_method 'not measured'
_exptl_crystal_description block
_exptl_crystal_F_000 3408
_exptl_crystal_size_max 0.24
_exptl_crystal_size_mid 0.22
_exptl_crystal_size_min 0.2
_refine_diff_density_max 1.885
_refine_diff_density_min -1.781
_refine_diff_density_rms 0.351
_refine_ls_extinction_method none
_refine_ls_goodness_of_fit_ref 1.168
_refine_ls_hydrogen_treatment constr
_refine_ls_matrix_type full
_refine_ls_number_parameters 548
_refine_ls_number_reflns 6391
_refine_ls_number_restraints 617
_refine_ls_restrained_S_all 1.133
_refine_ls_R_factor_all 0.0829
_refine_ls_R_factor_gt 0.0672
_refine_ls_shift/su_max 0.000
_refine_ls_shift/su_mean 0.000
_refine_ls_structure_factor_coef Fsqd
_refine_ls_weighting_details 'w=1/[\s^2^(Fo^2^)+215.9567P] where P=(Fo^2^+2Fc^2^)/3'
_refine_ls_weighting_scheme calc
_refine_ls_wR_factor_gt 0.1322
_refine_ls_wR_factor_ref 0.1386
_reflns_Friedel_coverage 0.000
_reflns_number_gt 5243
_reflns_number_total 6391
_reflns_threshold_expression 'I > 2\s(I)'
_cod_data_source_file d2ce00077f2.cif
_cod_data_source_block co
_cod_database_code 7244530
_shelx_shelxl_version_number 2018/3
_shelx_space_group_comment
;
The symmetry employed for this shelxl refinement is uniquely defined
by the following loop, which should always be used as a source of
symmetry information in preference to the above space-group names.
They are only intended as comments.
;
_shelx_estimated_absorpt_t_max 0.108
_shelx_estimated_absorpt_t_min 0.086
_olex2_refinement_description
;
1. Fixed Uiso
 At 1.2 times of:
  All C(H) groups, All C(H,H) groups, All C(H,H,H,H) groups
 At 1.5 times of:
  All O(H,H) groups
2. Restrained distances
 C16-C14_$1 = C16-C15
 1.5 with sigma of 0.01
 C12-C13
 1.5 with sigma of 0.01
 C8_$2-C1
 1.5 with sigma of 0.01
3. Uiso/Uaniso restraints and constraints
Uanis(C2) \\sim Ueq: with sigma of 0.005 and sigma for terminal atoms of 0.01
Uanis(C1) \\sim Ueq: with sigma of 0.01 and sigma for terminal atoms of 0.02
4. Rigid body (RIGU) restrains
 C6, W1, O10, O13, O7, O9, W4, W5, Si1, O12, O23, O17, O8, O14, O20, O15, O2,
 O5, O21, W2, W6, W3, O1, O16, O3, O19, O22, O6, O18, O11, Co07, O4, N1, N2, N3,
  N4, C11, C2, C7, C5, C9, C3, C4, N9, N6, N7, N10, N11, N12, N5, N8, C10, C12,
 C15, C17, C8, C14, C13, C16, C18, C1
 with sigma for 1-2 distances of 0.001 and sigma for 1-3 distances of 0.001
5. Others
 Fixed Sof: O2(0.5) O9(0.5) O5(0.5) O21(0.5) H14A(0.5) H14B(0.5) H14C(0.5)
 H14D(0.5) C15(0.5) H15A(0.5) H15B(0.5) C16(0.5) H16A(0.5) H16B(0.5) C17(0.5)
 H17A(0.5) H17B(0.5) C18(0.5) H18A(0.5) H18B(0.5)
6.a Rotating group:
 O4(H4A,H4B)
6.b Secondary CH2 refined with riding coordinates:
 C8(H8A,H8B), C10(H10A,H10B), C12(H12A,H12B), C13(H13A,H13B), C1(H1A,H1B),
 C14(H14A,H14B), C14(H14C,H14D), C15(H15A,H15B), C16(H16A,H16B), C17(H17A,H17B),
  C18(H18A,H18B)
6.c Aromatic/amide H refined with riding coordinates:
 C2(H2), C3(H3), C4(H4), C5(H5), C6(H6), C7(H7), C9(H9), C11(H11)
;
_olex2_submission_special_instructions 'No special instructions were received'

loop_
_space_group_symop_operation_xyz
'x, y, z'
'-x+1/2, y+1/2, -z+1/2'
'-x, -y, -z'
'x-1/2, -y-1/2, z-1/2'

loop_
_atom_site_label
_atom_site_type_symbol
_atom_site_fract_x
_atom_site_fract_y
_atom_site_fract_z
_atom_site_U_iso_or_equiv
_atom_site_adp_type
_atom_site_occupancy
_atom_site_site_symmetry_order
_atom_site_calc_flag
_atom_site_refinement_flags_posn
_atom_site_refinement_flags_adp
_atom_site_refinement_flags_occupancy
_atom_site_disorder_assembly
_atom_site_disorder_group
W1 W 0.58502(8) 0.33334(5) 0.40628(5) 0.0298(2) Uani 1 1 d . . . . .
W2 W 0.36724(7) 0.47237(6) 0.65561(5) 0.0307(2) Uani 1 1 d . . . . .
W3 W 0.69742(7) 0.61762(6) 0.62799(5) 0.0318(2) Uani 1 1 d . . . . .
W4 W 0.43937(8) 0.30446(5) 0.55597(6) 0.0306(2) Uani 1 1 d . . . . .
W5 W 0.78291(7) 0.45681(6) 0.52641(6) 0.0316(2) Uani 1 1 d . . . . .
W6 W 0.64626(8) 0.41877(6) 0.67975(5) 0.0330(2) Uani 1 1 d . . . . .
Co07 Co 0.1623(2) 0.47835(16) 0.78926(16) 0.0257(6) Uani 1 1 d . . . . .
Si1 Si 0.500000 0.500000 0.500000 0.0259(16) Uani 1 2 d S . P . .
O1 O 0.2998(13) 0.4609(10) 0.7281(9) 0.041(2) Uani 1 1 d . . . . .
O4 O 0.2415(13) 0.3765(9) 0.8552(9) 0.040(3) Uani 1 1 d . . . . .
H4A H 0.194437 0.339240 0.853444 0.060 Uiso 1 1 d R U . . .
H4B H 0.259999 0.388979 0.903389 0.060 Uiso 1 1 d R U . . .
N1 N 0.0745(15) 0.3904(11) 0.7135(11) 0.036(3) Uani 1 1 d . . . . .
N2 N 0.1233(17) 0.5845(12) 0.7242(11) 0.041(3) Uani 1 1 d . . . . .
N3 N 0.0284(17) 0.4921(12) 0.8483(12) 0.045(3) Uani 1 1 d . . . . .
N4 N 0.2748(16) 0.5426(11) 0.8775(11) 0.037(3) Uani 1 1 d . . . . .
N5 N 0.3667(17) 0.5765(11) 0.9930(11) 0.037(4) Uani 1 1 d . . . . .
N6 N -0.0311(17) 0.2847(12) 0.6838(11) 0.038(3) Uani 1 1 d . . . . .
O6 O 0.5637(16) 0.6562(13) 0.6454(11) 0.061(4) Uani 1 1 d . . . . .
N7 N 0.0657(16) 0.6691(12) 0.6291(11) 0.036(3) Uani 1 1 d . . . . .
N8 N 0.4409(19) 0.5783(15) 0.9512(12) 0.057(6) Uani 1 1 d . . . . .
O8 O 0.9164(15) 0.4359(11) 0.5397(11) 0.053(3) Uani 1 1 d . . . . .
O10 O 0.5349(16) 0.2839(12) 0.4862(11) 0.062(3) Uani 1 1 d . . . . .
O12 O 0.3616(14) 0.3625(11) 0.6159(11) 0.055(3) Uani 1 1 d . . . . .
O14 O 0.7875(15) 0.5578(11) 0.5772(11) 0.055(3) Uani 1 1 d . . . . .
O16 O 0.5134(15) 0.4530(11) 0.7065(11) 0.057(2) Uani 1 1 d . . . . .
O18 O 0.7910(16) 0.6725(12) 0.6888(11) 0.063(4) Uani 1 1 d . . . . .
C2 C 0.0640(19) 0.5945(15) 0.6510(13) 0.038(3) Uani 1 1 d . U . . .
H2 H 0.026636 0.553776 0.619943 0.046 Uiso 1 1 calc R U . . .
N9 N 0.0559(19) 0.2726(13) 0.6466(13) 0.049(5) Uani 1 1 d . . . . .
C3 C 0.268(2) 0.5581(13) 0.9492(13) 0.037(4) Uani 1 1 d . . . . .
H3 H 0.202695 0.556659 0.967417 0.044 Uiso 1 1 calc R U . . .
O20 O 0.7474(17) 0.4090(11) 0.6157(12) 0.062(3) Uani 1 1 d . . . . .
O22 O 0.6836(16) 0.5284(11) 0.6901(11) 0.057(3) Uani 1 1 d . . . . .
O23 O 0.5712(15) 0.3273(12) 0.6351(12) 0.061(3) Uani 1 1 d . . . . .
O3 O 0.3902(16) 0.5818(11) 0.6617(10) 0.054(3) Uani 1 1 d . . . . .
N10 N 0.132(2) 0.7151(13) 0.6872(12) 0.052(5) Uani 1 1 d . . . . .
C4 C 0.384(2) 0.5548(15) 0.8794(14) 0.045(5) Uani 1 1 d . . . . .
H4 H 0.415421 0.547746 0.836345 0.054 Uiso 1 1 calc R U . . .
C5 C -0.039(2) 0.5522(18) 0.8406(17) 0.058(6) Uani 1 1 d . . . . .
H5 H -0.037575 0.595314 0.807211 0.070 Uiso 1 1 calc R U . . .
O13 O 0.7190(17) 0.3608(11) 0.4717(12) 0.064(3) Uani 1 1 d . . . . .
O7 O 0.6196(18) 0.2551(11) 0.3599(10) 0.063(5) Uani 1 1 d . . . . .
O15 O 0.7541(16) 0.5089(11) 0.4294(11) 0.059(3) Uani 1 1 d . . . . .
C6 C 0.113(2) 0.3374(15) 0.6709(15) 0.045(5) Uani 1 1 d . . . . .
H6 H 0.180945 0.345788 0.657832 0.054 Uiso 1 1 calc R U . . .
O2 O 0.616(3) 0.498(2) 0.561(2) 0.061(2) Uani 0.5 1 d . . P . .
O17 O 0.4139(14) 0.2105(11) 0.5789(12) 0.057(4) Uani 1 1 d . . . . .
C7 C 0.161(2) 0.6591(15) 0.7400(16) 0.053(7) Uani 1 1 d . . . . .
H7 H 0.206374 0.671061 0.788199 0.064 Uiso 1 1 calc R U . . .
C8 C 0.392(2) 0.5954(17) 1.0748(15) 0.062(8) Uani 1 1 d . . . . .
H8A H 0.420841 0.547829 1.103948 0.075 Uiso 1 1 calc R U . . .
H8B H 0.323921 0.609720 1.090295 0.075 Uiso 1 1 calc R U . . .
C9 C -0.010(2) 0.4454(18) 0.8992(17) 0.055(6) Uani 1 1 d . . . . .
H9 H 0.022850 0.397275 0.917765 0.066 Uiso 1 1 calc R U . . .
C10 C -0.118(2) 0.2245(16) 0.6800(15) 0.051(5) Uani 1 1 d . . . . .
H10A H -0.173357 0.245718 0.705782 0.061 Uiso 1 1 calc R U . . .
H10B H -0.085561 0.177882 0.709468 0.061 Uiso 1 1 calc R U . . .
O9 O 0.469(3) 0.410(2) 0.469(2) 0.056(3) Uani 0.5 1 d . . P . .
C11 C -0.0173(18) 0.3542(14) 0.7193(12) 0.034(4) Uani 1 1 d . . . . .
H11 H -0.067613 0.375847 0.745935 0.040 Uiso 1 1 calc R U . . .
O19 O 0.7172(15) 0.3829(11) 0.7638(11) 0.057(3) Uani 1 1 d . . . . .
O5 O 0.408(3) 0.533(2) 0.543(2) 0.057(4) Uani 0.5 1 d . . P . .
O21 O 0.511(2) 0.5575(19) 0.427(2) 0.040(5) Uani 0.5 1 d . . P . .
C12 C 0.019(2) 0.7059(17) 0.5556(15) 0.060(5) Uani 1 1 d D . . . .
H12A H -0.002514 0.663934 0.516994 0.071 Uiso 1 1 calc R U . . .
H12B H 0.076140 0.737153 0.539708 0.071 Uiso 1 1 calc R U . . .
N11 N -0.110(2) 0.5445(16) 0.8856(15) 0.070(6) Uani 1 1 d . . . . .
N12 N -0.099(2) 0.4729(16) 0.9206(15) 0.065(6) Uani 1 1 d . . . . .
C13 C -0.079(2) 0.7590(15) 0.5528(16) 0.054(5) Uani 1 1 d D . . . .
H13A H -0.131550 0.734447 0.579252 0.065 Uiso 1 1 calc R U . . .
H13B H -0.115439 0.770888 0.499127 0.065 Uiso 1 1 calc R U . . .
C1 C -0.027(2) 0.8382(16) 0.5977(19) 0.066(7) Uani 1 1 d D U . . .
H1A H -0.012330 0.829863 0.653909 0.079 Uiso 1 1 calc R U . . .
H1B H 0.042120 0.851351 0.583180 0.079 Uiso 1 1 calc R U . . .
O11 O 0.6722(16) 0.6840(13) 0.5357(11) 0.062(4) Uani 1 1 d . . . . .
C14 C -0.173(2) 0.1982(19) 0.5993(16) 0.064(8) Uani 1 1 d . . . . .
H14A H -0.123142 0.163333 0.579482 0.076 Uiso 0.5 1 calc R U P A 1
H14B H -0.185770 0.244962 0.565760 0.076 Uiso 0.5 1 calc R U P A 1
H14C H -0.120924 0.196545 0.565462 0.076 Uiso 0.5 1 calc R U P B 2
H14D H -0.232582 0.234637 0.576853 0.076 Uiso 0.5 1 calc R U P B 2
C15 C -0.232(5) 0.574(3) 0.872(4) 0.057(9) Uani 0.5 1 d D . P C 1
H15A H -0.266227 0.576161 0.816300 0.069 Uiso 0.5 1 calc R U P C 1
H15B H -0.276079 0.539106 0.897790 0.069 Uiso 0.5 1 calc R U P C 1
C16 C -0.219(3) 0.655(3) 0.908(5) 0.078(18) Uani 0.5 1 d D . P C 1
H16A H -0.170627 0.686740 0.882852 0.093 Uiso 0.5 1 calc R U P C 1
H16B H -0.183414 0.650320 0.963060 0.093 Uiso 0.5 1 calc R U P C 1
C17 C -0.175(6) 0.629(4) 0.884(5) 0.078(16) Uani 0.5 1 d . . P C 2
H17A H -0.138306 0.663313 0.926303 0.093 Uiso 0.5 1 calc R U P C 2
H17B H -0.177062 0.656661 0.834475 0.093 Uiso 0.5 1 calc R U P C 2
C18 C -0.279(6) 0.611(5) 0.891(6) 0.09(2) Uani 0.5 1 d . . P C 2
H18A H -0.278244 0.578595 0.937359 0.114 Uiso 0.5 1 calc R U P C 2
H18B H -0.320847 0.584235 0.845325 0.114 Uiso 0.5 1 calc R U P C 2

loop_
_atom_site_aniso_label
_atom_site_aniso_U_11
_atom_site_aniso_U_22
_atom_site_aniso_U_33
_atom_site_aniso_U_23
_atom_site_aniso_U_13
_atom_site_aniso_U_12
W1 0.0397(5) 0.0237(5) 0.0281(5) -0.0069(4) 0.0117(4) 0.0062(4)
W2 0.0282(5) 0.0480(6) 0.0192(4) -0.0039(4) 0.0124(4) -0.0090(4)
W3 0.0309(5) 0.0409(5) 0.0245(5) -0.0112(4) 0.0082(4) -0.0114(4)
W4 0.0334(5) 0.0208(4) 0.0399(5) 0.0024(4) 0.0133(4) -0.0008(4)
W5 0.0195(4) 0.0398(5) 0.0370(5) 0.0080(4) 0.0091(4) 0.0059(4)
W6 0.0357(5) 0.0438(6) 0.0181(4) 0.0039(4) 0.0029(4) 0.0126(4)
Co07 0.0292(15) 0.0265(15) 0.0226(14) -0.0030(11) 0.0087(12) -0.0036(12)
Si1 0.025(3) 0.031(4) 0.024(4) -0.007(3) 0.012(3) -0.001(3)
O1 0.042(5) 0.046(6) 0.034(5) -0.008(4) 0.007(5) -0.007(4)
O4 0.040(7) 0.035(5) 0.041(7) 0.000(5) 0.000(5) -0.008(5)
N1 0.037(5) 0.039(5) 0.033(6) -0.003(5) 0.006(4) -0.003(4)
N2 0.047(7) 0.039(4) 0.035(4) 0.001(4) 0.005(4) -0.003(4)
N3 0.049(5) 0.046(8) 0.043(8) -0.009(5) 0.018(6) -0.002(5)
N4 0.049(5) 0.033(6) 0.029(4) 0.000(4) 0.008(4) -0.005(5)
N5 0.051(6) 0.030(9) 0.030(4) -0.003(5) 0.008(4) 0.000(6)
N6 0.048(6) 0.043(6) 0.024(8) 0.001(5) 0.007(6) -0.011(5)
O6 0.058(7) 0.091(8) 0.041(9) 0.018(6) 0.024(6) 0.012(6)
N7 0.042(8) 0.044(4) 0.028(5) 0.001(4) 0.018(5) 0.009(4)
N8 0.053(5) 0.085(16) 0.034(6) -0.018(7) 0.010(4) -0.016(7)
O8 0.053(5) 0.054(8) 0.053(9) 0.009(6) 0.015(4) 0.001(4)
O10 0.064(8) 0.068(7) 0.059(6) 0.011(6) 0.027(6) 0.018(5)
O12 0.047(6) 0.058(5) 0.063(8) -0.022(5) 0.015(6) -0.006(5)
O14 0.061(6) 0.055(4) 0.056(6) 0.001(4) 0.027(5) -0.006(4)
O16 0.046(4) 0.063(7) 0.060(6) -0.023(5) 0.008(4) -0.003(3)
O18 0.064(7) 0.078(8) 0.049(7) -0.013(6) 0.018(6) -0.018(7)
C2 0.040(5) 0.043(4) 0.032(4) -0.001(3) 0.010(4) 0.005(4)
N9 0.061(8) 0.045(6) 0.047(10) -0.013(7) 0.023(7) -0.018(6)
C3 0.051(5) 0.031(11) 0.029(4) 0.001(5) 0.008(4) -0.002(6)
O20 0.077(6) 0.051(5) 0.069(5) 0.011(4) 0.040(6) 0.012(4)
O22 0.071(7) 0.060(4) 0.047(5) -0.001(4) 0.027(5) -0.001(4)
O23 0.051(5) 0.063(5) 0.071(6) -0.017(4) 0.016(5) 0.005(4)
O3 0.065(10) 0.052(5) 0.045(7) -0.004(5) 0.011(7) -0.013(4)
N10 0.075(12) 0.042(4) 0.036(6) 0.005(4) 0.007(7) -0.003(5)
C4 0.050(6) 0.052(14) 0.032(5) -0.010(7) 0.010(4) -0.010(6)
C5 0.070(10) 0.060(9) 0.055(13) 0.002(8) 0.032(9) 0.015(8)
O13 0.070(6) 0.052(6) 0.063(6) 0.007(5) -0.001(5) -0.004(4)
O7 0.101(14) 0.047(7) 0.041(8) -0.005(6) 0.017(7) 0.026(8)
O15 0.063(9) 0.060(8) 0.047(5) 0.006(5) -0.006(5) -0.020(7)
C6 0.050(7) 0.040(7) 0.049(11) -0.010(7) 0.020(8) -0.010(6)
O2 0.040(4) 0.081(5) 0.053(4) -0.001(4) -0.006(3) -0.003(3)
O17 0.043(9) 0.046(5) 0.084(13) 0.009(5) 0.018(7) 0.006(4)
C7 0.076(14) 0.039(5) 0.037(6) 0.005(4) 0.000(7) -0.010(6)
C8 0.063(12) 0.09(2) 0.033(5) -0.016(7) 0.010(6) -0.013(15)
C9 0.057(10) 0.058(9) 0.058(12) 0.003(8) 0.030(10) 0.006(7)
C10 0.057(9) 0.053(9) 0.043(10) -0.004(8) 0.012(7) -0.021(8)
O9 0.074(7) 0.037(4) 0.060(6) -0.019(4) 0.022(5) -0.013(4)
C11 0.034(5) 0.042(6) 0.022(8) 0.003(6) -0.001(6) -0.003(5)
O19 0.061(7) 0.063(8) 0.047(5) 0.000(5) 0.013(5) 0.010(6)
O5 0.057(7) 0.066(7) 0.063(7) 0.000(6) 0.043(6) 0.018(8)
O21 0.027(11) 0.048(8) 0.051(9) 0.013(9) 0.023(7) 0.008(9)
C12 0.077(11) 0.067(8) 0.034(6) 0.010(5) 0.011(6) 0.021(8)
N11 0.075(10) 0.076(9) 0.070(13) 0.014(8) 0.043(9) 0.024(7)
N12 0.066(10) 0.076(10) 0.064(13) 0.013(9) 0.036(9) 0.020(8)
C13 0.067(10) 0.055(9) 0.042(10) 0.021(7) 0.014(8) 0.011(6)
C1 0.071(10) 0.064(8) 0.065(11) 0.005(7) 0.018(8) 0.010(8)
O11 0.060(10) 0.087(7) 0.048(7) 0.017(7) 0.030(5) 0.016(6)
C14 0.071(17) 0.073(18) 0.046(11) -0.007(10) 0.011(9) -0.039(14)
C15 0.067(11) 0.040(17) 0.07(3) -0.002(14) 0.035(11) 0.006(10)
C16 0.08(3) 0.050(17) 0.11(5) -0.02(2) 0.05(3) -0.003(15)
C17 0.08(2) 0.074(13) 0.10(4) 0.015(16) 0.06(3) 0.023(15)
C18 0.08(2) 0.09(2) 0.14(7) 0.04(3) 0.06(3) 0.028(17)

loop_
_atom_type_symbol
_atom_type_description
_atom_type_scat_dispersion_real
_atom_type_scat_dispersion_imag
_atom_type_scat_source
C C 0.0033 0.0016 'International Tables Vol C Tables 4.2.6.8 and 6.1.1.4'
H H 0.0000 0.0000 'International Tables Vol C Tables 4.2.6.8 and 6.1.1.4'
Co Co 0.3494 0.9721 'International Tables Vol C Tables 4.2.6.8 and 6.1.1.4'
N N 0.0061 0.0033 'International Tables Vol C Tables 4.2.6.8 and 6.1.1.4'
O O 0.0106 0.0060 'International Tables Vol C Tables 4.2.6.8 and 6.1.1.4'
Si Si 0.0817 0.0704 'International Tables Vol C Tables 4.2.6.8 and 6.1.1.4'
W W -0.8490 6.8722 'International Tables Vol C Tables 4.2.6.8 and 6.1.1.4'

loop_
_geom_angle_atom_site_label_1
_geom_angle_atom_site_label_2
_geom_angle_atom_site_label_3
_geom_angle
_geom_angle_site_symmetry_1
_geom_angle_site_symmetry_3
_geom_angle_publ_flag
O6 W1 O3 84.6(8) 3_666 3_666 ?
O6 W1 O9 62.6(11) 3_666 . ?
O6 W1 O5 92.5(11) 3_666 3_666 ?
O10 W1 O6 87.1(8) . 3_666 ?
O10 W1 O3 158.0(8) . 3_666 ?
O10 W1 O13 92.7(9) . . ?
O10 W1 O9 63.5(11) . . ?
O10 W1 O5 97.3(11) . 3_666 ?
O3 W1 O9 94.6(11) 3_666 . ?
O3 W1 O5 62.8(10) 3_666 3_666 ?
O13 W1 O6 157.9(9) . 3_666 ?
O13 W1 O3 87.5(8) . 3_666 ?
O13 W1 O9 97.7(11) . . ?
O13 W1 O5 65.6(11) . 3_666 ?
O7 W1 O6 99.9(10) . 3_666 ?
O7 W1 O10 100.6(9) . . ?
O7 W1 O3 100.9(9) . 3_666 ?
O7 W1 O13 101.9(10) . . ?
O7 W1 O9 155.4(12) . . ?
O7 W1 O5 158.7(12) . 3_666 ?
O9 W1 O5 45.5(12) . 3_666 ?
O1 W2 O12 100.1(8) . . ?
O1 W2 O16 102.3(8) . . ?
O1 W2 O3 99.6(8) . . ?
O1 W2 O15 99.8(8) . 3_666 ?
O1 W2 O5 155.9(10) . . ?
O1 W2 O21 158.5(9) . 3_666 ?
O12 W2 O5 95.9(11) . . ?
O12 W2 O21 64.1(10) . 3_666 ?
O16 W2 O12 87.8(8) . . ?
O16 W2 O15 157.7(9) . 3_666 ?
O16 W2 O5 96.3(11) . . ?
O16 W2 O21 64.4(10) . 3_666 ?
O3 W2 O12 160.1(8) . . ?
O3 W2 O16 91.3(8) . . ?
O3 W2 O15 88.1(8) . 3_666 ?
O3 W2 O5 64.4(11) . . ?
O3 W2 O21 97.6(10) . 3_666 ?
O15 W2 O12 85.2(8) 3_666 . ?
O15 W2 O5 63.5(11) 3_666 . ?
O15 W2 O21 93.6(10) 3_666 3_666 ?
O21 W2 O5 45.5(11) 3_666 . ?
O6 W3 O22 89.1(8) . . ?
O6 W3 O2 94.2(11) . . ?
O6 W3 O9 61.9(11) . 3_666 ?
O6 W3 O11 87.1(8) . . ?
O14 W3 O6 155.6(9) . . ?
O14 W3 O22 89.4(8) . . ?
O14 W3 O2 63.7(11) . . ?
O14 W3 O9 94.0(10) . 3_666 ?
O14 W3 O11 85.2(8) . . ?
O18 W3 O6 103.1(10) . . ?
O18 W3 O14 101.1(9) . . ?
O18 W3 O22 102.0(9) . . ?
O18 W3 O2 156.9(11) . . ?
O18 W3 O9 157.5(11) . 3_666 ?
O18 W3 O11 100.3(10) . . ?
O22 W3 O2 62.6(11) . . ?
O22 W3 O9 94.7(11) . 3_666 ?
O22 W3 O11 157.6(9) . . ?
O9 W3 O2 45.5(12) 3_666 . ?
O11 W3 O2 95.7(11) . . ?
O11 W3 O9 64.2(11) . 3_666 ?
O10 W4 O23 86.9(8) . . ?
O10 W4 O9 62.0(10) . . ?
O10 W4 O21 94.2(10) . 3_666 ?
O12 W4 O10 158.7(9) . . ?
O12 W4 O23 87.5(8) . . ?
O12 W4 O9 98.1(11) . . ?
O12 W4 O21 64.8(9) . 3_666 ?
O12 W4 O11 92.9(8) . 3_666 ?
O23 W4 O9 94.9(11) . . ?
O23 W4 O21 64.2(10) . 3_666 ?
O17 W4 O10 99.2(9) . . ?
O17 W4 O12 102.1(9) . . ?
O17 W4 O23 100.9(9) . . ?
O17 W4 O9 154.8(11) . . ?
O17 W4 O21 159.4(11) . 3_666 ?
O17 W4 O11 99.1(9) . 3_666 ?
O21 W4 O9 45.6(11) 3_666 . ?
O11 W4 O10 85.3(8) 3_666 . ?
O11 W4 O23 159.5(9) 3_666 . ?
O11 W4 O9 64.7(11) 3_666 . ?
O11 W4 O21 97.5(10) 3_666 3_666 ?
O8 W5 O14 101.2(9) . . ?
O8 W5 O20 101.5(9) . . ?
O8 W5 O13 100.5(9) . . ?
O8 W5 O15 102.3(9) . . ?
O8 W5 O2 157.1(11) . . ?
O8 W5 O5 157.5(10) . 3_666 ?
O14 W5 O13 158.2(8) . . ?
O14 W5 O2 64.1(11) . . ?
O14 W5 O5 95.5(10) . 3_666 ?
O20 W5 O14 88.8(8) . . ?
O20 W5 O13 85.0(9) . . ?
O20 W5 O2 62.5(11) . . ?
O20 W5 O5 93.7(11) . 3_666 ?
O13 W5 O2 94.7(11) . . ?
O13 W5 O5 64.2(11) . 3_666 ?
O15 W5 O14 89.5(8) . . ?
O15 W5 O20 156.0(9) . . ?
O15 W5 O13 87.8(8) . . ?
O15 W5 O2 95.3(11) . . ?
O15 W5 O5 62.7(10) . 3_666 ?
O2 W5 O5 45.4(12) . 3_666 ?
O16 W6 O2 93.7(11) . . ?
O16 W6 O21 62.8(9) . 3_666 ?
O20 W6 O16 155.5(9) . . ?
O20 W6 O22 87.7(8) . . ?
O20 W6 O23 91.0(9) . . ?
O20 W6 O2 62.1(11) . . ?
O20 W6 O21 94.9(10) . 3_666 ?
O22 W6 O16 83.8(8) . . ?
O22 W6 O2 62.5(11) . . ?
O22 W6 O21 93.1(10) . 3_666 ?
O23 W6 O16 88.2(8) . . ?
O23 W6 O22 157.3(9) . . ?
O23 W6 O2 97.0(11) . . ?
O23 W6 O21 64.4(10) . 3_666 ?
O19 W6 O16 102.4(9) . . ?
O19 W6 O20 101.8(9) . . ?
O19 W6 O22 101.2(9) . . ?
O19 W6 O23 101.2(9) . . ?
O19 W6 O2 155.9(11) . . ?
O19 W6 O21 158.3(10) . 3_666 ?
O21 W6 O2 45.7(11) 3_666 . ?
O4 Co07 O1 81.1(6) . . ?
N1 Co07 O1 87.2(7) . . ?
N1 Co07 O4 84.2(7) . . ?
N1 Co07 N3 91.7(8) . . ?
N1 Co07 N4 166.0(7) . . ?
N2 Co07 O1 87.8(7) . . ?
N2 Co07 O4 166.6(7) . . ?
N2 Co07 N1 102.8(7) . . ?
N2 Co07 N3 93.3(8) . . ?
N2 Co07 N4 90.2(7) . . ?
N3 Co07 O1 178.6(7) . . ?
N3 Co07 O4 97.9(7) . . ?
N4 Co07 O1 87.9(7) . . ?
N4 Co07 O4 82.1(7) . . ?
N4 Co07 N3 92.9(8) . . ?
O2 Si1 O2 180.0 3_666 . ?
O2 Si1 O9 109(2) . . ?
O2 Si1 O9 71(2) . 3_666 ?
O2 Si1 O9 109(2) 3_666 3_666 ?
O2 Si1 O9 71(2) 3_666 . ?
O2 Si1 O21 108.9(18) 3_666 3_666 ?
O2 Si1 O21 108.9(18) . . ?
O2 Si1 O21 71.1(18) . 3_666 ?
O2 Si1 O21 71.1(18) 3_666 . ?
O9 Si1 O9 180.0 . 3_666 ?
O9 Si1 O21 109.9(18) . . ?
O9 Si1 O21 70.1(18) 3_666 . ?
O9 Si1 O21 70.1(18) . 3_666 ?
O9 Si1 O21 109.9(18) 3_666 3_666 ?
O5 Si1 O2 109(2) 3_666 3_666 ?
O5 Si1 O2 109(2) . . ?
O5 Si1 O2 71(2) . 3_666 ?
O5 Si1 O2 71(2) 3_666 . ?
O5 Si1 O9 109(2) 3_666 3_666 ?
O5 Si1 O9 109(2) . . ?
O5 Si1 O9 71(2) . 3_666 ?
O5 Si1 O9 71(2) 3_666 . ?
O5 Si1 O5 180(3) . 3_666 ?
O5 Si1 O21 110.8(17) 3_666 3_666 ?
O5 Si1 O21 69.2(17) 3_666 . ?
O5 Si1 O21 110.8(17) . . ?
O5 Si1 O21 69.2(17) . 3_666 ?
O21 Si1 O21 180.0 3_666 . ?
W2 O1 Co07 155.7(10) . . ?
Co07 O4 H4A 109.2 . . ?
Co07 O4 H4B 109.2 . . ?
H4A O4 H4B 104.5 . . ?
C6 N1 Co07 128.5(17) . . ?
C6 N1 C11 99(2) . . ?
C11 N1 Co07 127.5(16) . . ?
C2 N2 Co07 129.3(16) . . ?
C7 N2 Co07 130.3(17) . . ?
C7 N2 C2 100(2) . . ?
C5 N3 Co07 125.6(19) . . ?
C5 N3 C9 102(2) . . ?
C9 N3 Co07 132.7(18) . . ?
C3 N4 Co07 128.8(17) . . ?
C3 N4 C4 103(2) . . ?
C4 N4 Co07 125.7(16) . . ?
N8 N5 C3 111(2) . . ?
N8 N5 C8 122(2) . . ?
C3 N5 C8 127(2) . . ?
N9 N6 C10 121(2) . . ?
C11 N6 N9 108.4(19) . . ?
C11 N6 C10 131(2) . . ?
W3 O6 W1 140.3(11) . 3_666 ?
C2 N7 N10 111.0(19) . . ?
C2 N7 C12 130(2) . . ?
N10 N7 C12 119(2) . . ?
N5 N8 C4 103(2) . . ?
W1 O10 W4 139.7(11) . . ?
W4 O12 W2 135.3(10) . . ?
W3 O14 W5 137.6(10) . . ?
W2 O16 W6 137.8(11) . . ?
N2 C2 H2 124.5 . . ?
N7 C2 N2 111(2) . . ?
N7 C2 H2 124.5 . . ?
C6 N9 N6 99(2) . . ?
N4 C3 N5 111(2) . . ?
N4 C3 H3 124.7 . . ?
N5 C3 H3 124.7 . . ?
W6 O20 W5 140.2(11) . . ?
W3 O22 W6 140.1(10) . . ?
W6 O23 W4 136.5(11) . . ?
W2 O3 W1 137.7(10) . 3_666 ?
C7 N10 N7 98(2) . . ?
N4 C4 N8 113(2) . . ?
N4 C4 H4 123.7 . . ?
N8 C4 H4 123.7 . . ?
N3 C5 H5 124.3 . . ?
N3 C5 N11 111(3) . . ?
N11 C5 H5 124.3 . . ?
W1 O13 W5 136.1(11) . . ?
W5 O15 W2 138.5(11) . 3_666 ?
N1 C6 N9 120(2) . . ?
N1 C6 H6 119.9 . . ?
N9 C6 H6 119.9 . . ?
W5 O2 W3 94.0(12) . . ?
W5 O2 W6 94.6(13) . . ?
W6 O2 W3 94.1(13) . . ?
Si1 O2 W3 122(2) . . ?
Si1 O2 W5 123(2) . . ?
Si1 O2 W6 122(2) . . ?
N2 C7 H7 120.2 . . ?
N10 C7 N2 120(2) . . ?
N10 C7 H7 120.2 . . ?
N5 C8 H8A 108.6 . . ?
N5 C8 H8B 108.6 . . ?
N5 C8 C1 115(2) . 4_676 ?
H8A C8 H8B 107.5 . . ?
C1 C8 H8A 108.6 4_676 . ?
C1 C8 H8B 108.6 4_676 . ?
N3 C9 H9 122.4 . . ?
N12 C9 N3 115(3) . . ?
N12 C9 H9 122.4 . . ?
N6 C10 H10A 108.4 . . ?
N6 C10 H10B 108.4 . . ?
N6 C10 C14 115(2) . . ?
H10A C10 H10B 107.5 . . ?
C14 C10 H10A 108.4 . . ?
C14 C10 H10B 108.4 . . ?
W1 O9 W3 94.7(12) . 3_666 ?
W1 O9 W4 94.7(13) . . ?
W4 O9 W3 94.5(12) . 3_666 ?
Si1 O9 W1 122(2) . . ?
Si1 O9 W3 122(2) . 3_666 ?
Si1 O9 W4 122.1(19) . . ?
N1 C11 H11 123.3 . . ?
N6 C11 N1 113(2) . . ?
N6 C11 H11 123.3 . . ?
W1 O5 W5 94.0(12) 3_666 3_666 ?
W2 O5 W1 94.9(12) . 3_666 ?
W2 O5 W5 94.8(12) . 3_666 ?
Si1 O5 W1 122(2) . 3_666 ?
Si1 O5 W2 123(2) . . ?
Si1 O5 W5 121(2) . 3_666 ?
W2 O21 W4 95.6(11) 3_666 3_666 ?
W2 O21 W6 94.6(12) 3_666 3_666 ?
W4 O21 W6 94.7(11) 3_666 3_666 ?
Si1 O21 W2 121.8(16) . 3_666 ?
Si1 O21 W4 122.3(18) . 3_666 ?
Si1 O21 W6 120.9(16) . 3_666 ?
N7 C12 H12A 108.1 . . ?
N7 C12 H12B 108.1 . . ?
N7 C12 C13 117(2) . . ?
H12A C12 H12B 107.3 . . ?
C13 C12 H12A 108.1 . . ?
C13 C12 H12B 108.1 . . ?
C5 N11 N12 110(2) . . ?
C5 N11 C15 129(3) . . ?
C5 N11 C17 107(3) . . ?
N12 N11 C15 111(3) . . ?
N12 N11 C17 143(3) . . ?
C9 N12 N11 101(2) . . ?
C12 C13 H13A 111.0 . . ?
C12 C13 H13B 111.0 . . ?
C12 C13 C1 104(2) . . ?
H13A C13 H13B 109.0 . . ?
C1 C13 H13A 111.0 . . ?
C1 C13 H13B 111.0 . . ?
C8 C1 C13 108(2) 4_575 . ?
C8 C1 H1A 110.1 4_575 . ?
C8 C1 H1B 110.1 4_575 . ?
C13 C1 H1A 110.1 . . ?
C13 C1 H1B 110.1 . . ?
H1A C1 H1B 108.4 . . ?
W4 O11 W3 136.5(12) 3_666 . ?
C10 C14 H14A 108.2 . . ?
C10 C14 H14B 108.2 . . ?
C10 C14 H14C 110.5 . . ?
C10 C14 H14D 110.5 . . ?
C10 C14 C16 116(4) . 2_446 ?
C10 C14 C18 106(4) . 2_446 ?
H14A C14 H14B 107.4 . . ?
H14C C14 H14D 108.7 . . ?
C16 C14 H14A 108.2 2_446 . ?
C16 C14 H14B 108.2 2_446 . ?
C16 C14 C18 39(3) 2_446 2_446 ?
C18 C14 H14C 110.5 2_446 . ?
C18 C14 H14D 110.5 2_446 . ?
N11 C15 H15A 111.4 . . ?
N11 C15 H15B 111.4 . . ?
H15A C15 H15B 109.3 . . ?
C16 C15 N11 102(3) . . ?
C16 C15 H15A 111.4 . . ?
C16 C15 H15B 111.4 . . ?
C14 C16 H16A 109.1 2_456 . ?
C14 C16 H16B 109.1 2_456 . ?
C15 C16 C14 113(4) . 2_456 ?
C15 C16 H16A 109.1 . . ?
C15 C16 H16B 109.1 . . ?
H16A C16 H16B 107.8 . . ?
N11 C17 H17A 110.5 . . ?
N11 C17 H17B 110.5 . . ?
H17A C17 H17B 108.7 . . ?
C18 C17 N11 106(6) . . ?
C18 C17 H17A 110.5 . . ?
C18 C17 H17B 110.5 . . ?
C14 C18 H18A 111.6 2_456 . ?
C14 C18 H18B 111.6 2_456 . ?
C17 C18 H18A 111.6 . . ?
C17 C18 H18B 111.6 . . ?
H18A C18 H18B 109.4 . . ?

loop_
_geom_bond_atom_site_label_1
_geom_bond_atom_site_label_2
_geom_bond_distance
_geom_bond_site_symmetry_2
_geom_bond_publ_flag
W1 O6 1.878(19) 3_666 ?
W1 O10 1.844(19) . ?
W1 O3 1.918(18) 3_666 ?
W1 O13 1.859(19) . ?
W1 O7 1.644(17) . ?
W1 O9 2.38(4) . ?
W1 O5 2.41(4) 3_666 ?
W2 O1 1.675(16) . ?
W2 O12 1.960(18) . ?
W2 O16 1.866(18) . ?
W2 O3 1.851(18) . ?
W2 O15 1.897(17) 3_666 ?
W2 O5 2.37(4) . ?
W2 O21 2.36(3) 3_666 ?
W3 O6 1.866(19) . ?
W3 O14 1.862(18) . ?
W3 O18 1.669(18) . ?
W3 O22 1.875(19) . ?
W3 O2 2.42(4) . ?
W3 O9 2.41(4) 3_666 ?
W3 O11 1.927(18) . ?
W4 O10 1.908(19) . ?
W4 O12 1.847(18) . ?
W4 O23 1.936(19) . ?
W4 O17 1.668(18) . ?
W4 O9 2.41(4) . ?
W4 O21 2.39(3) 3_666 ?
W4 O11 1.886(19) 3_666 ?
W5 O8 1.659(18) . ?
W5 O14 1.904(18) . ?
W5 O20 1.890(19) . ?
W5 O13 1.947(19) . ?
W5 O15 1.870(18) . ?
W5 O2 2.38(4) . ?
W5 O5 2.42(4) 3_666 ?
W6 O16 1.897(18) . ?
W6 O20 1.861(19) . ?
W6 O22 1.890(19) . ?
W6 O23 1.872(19) . ?
W6 O2 2.42(4) . ?
W6 O19 1.652(18) . ?
W6 O21 2.42(3) 3_666 ?
Co07 O1 2.220(17) . ?
Co07 O4 2.168(15) . ?
Co07 N1 2.116(18) . ?
Co07 N2 2.11(2) . ?
Co07 N3 2.15(2) . ?
Co07 N4 2.132(19) . ?
Si1 O2 1.60(3) 3_666 ?
Si1 O2 1.60(3) . ?
Si1 O9 1.61(3) . ?
Si1 O9 1.61(3) 3_666 ?
Si1 O5 1.59(3) 3_666 ?
Si1 O5 1.59(3) . ?
Si1 O21 1.63(3) . ?
Si1 O21 1.63(3) 3_666 ?
O4 H4A 0.8501 . ?
O4 H4B 0.8499 . ?
N1 C6 1.31(3) . ?
N1 C11 1.31(3) . ?
N2 C2 1.34(3) . ?
N2 C7 1.34(3) . ?
N3 C5 1.30(3) . ?
N3 C9 1.35(3) . ?
N4 C3 1.30(3) . ?
N4 C4 1.36(3) . ?
N5 N8 1.29(3) . ?
N5 C3 1.33(3) . ?
N5 C8 1.43(3) . ?
N6 N9 1.39(3) . ?
N6 C10 1.46(3) . ?
N6 C11 1.31(3) . ?
N7 C2 1.31(3) . ?
N7 N10 1.39(3) . ?
N7 C12 1.43(3) . ?
N8 C4 1.36(3) . ?
C2 H2 0.9300 . ?
N9 C6 1.31(3) . ?
C3 H3 0.9300 . ?
N10 C7 1.31(3) . ?
C4 H4 0.9300 . ?
C5 H5 0.9300 . ?
C5 N11 1.31(3) . ?
C6 H6 0.9300 . ?
C7 H7 0.9300 . ?
C8 H8A 0.9700 . ?
C8 H8B 0.9700 . ?
C8 C1 1.494(10) 4_676 ?
C9 H9 0.9300 . ?
C9 N12 1.31(3) . ?
C10 H10A 0.9700 . ?
C10 H10B 0.9700 . ?
C10 C14 1.50(3) . ?
C11 H11 0.9300 . ?
C12 H12A 0.9700 . ?
C12 H12B 0.9700 . ?
C12 C13 1.495(10) . ?
N11 N12 1.34(3) . ?
N11 C15 1.56(6) . ?
N11 C17 1.62(7) . ?
C13 H13A 0.9700 . ?
C13 H13B 0.9700 . ?
C13 C1 1.60(4) . ?
C1 H1A 0.9700 . ?
C1 H1B 0.9700 . ?
C14 H14A 0.9700 . ?
C14 H14B 0.9700 . ?
C14 H14C 0.9700 . ?
C14 H14D 0.9700 . ?
C14 C16 1.500(10) 2_446 ?
C14 C18 1.59(8) 2_446 ?
C15 H15A 0.9700 . ?
C15 H15B 0.9700 . ?
C15 C16 1.500(10) . ?
C16 H16A 0.9700 . ?
C16 H16B 0.9700 . ?
C17 H17A 0.9700 . ?
C17 H17B 0.9700 . ?
C17 C18 1.36(9) . ?
C18 H18A 0.9700 . ?
C18 H18B 0.9700 . ?

loop_
_geom_torsion_atom_site_label_1
_geom_torsion_atom_site_label_2
_geom_torsion_atom_site_label_3
_geom_torsion_atom_site_label_4
_geom_torsion
_geom_torsion_site_symmetry_1
_geom_torsion_site_symmetry_2
_geom_torsion_site_symmetry_3
_geom_torsion_site_symmetry_4
_geom_torsion_publ_flag
Co07 N1 C6 N9 158.9(19) . . . . ?
Co07 N1 C11 N6 -156.4(15) . . . . ?
Co07 N2 C2 N7 -174.9(16) . . . . ?
Co07 N2 C7 N10 174(2) . . . . ?
Co07 N3 C5 N11 -178(2) . . . . ?
Co07 N3 C9 N12 -177(2) . . . . ?
Co07 N4 C3 N5 160.3(15) . . . . ?
Co07 N4 C4 N8 -163.5(17) . . . . ?
O1 W2 O16 W6 155.7(15) . . . . ?
O1 W2 O3 W1 -155.6(15) . . . 3_666 ?
N3 C5 N11 N12 -6(4) . . . . ?
N3 C5 N11 C15 -148(3) . . . . ?
N3 C5 N11 C17 170(4) . . . . ?
N3 C9 N12 N11 -5(4) . . . . ?
N5 N8 C4 N4 3(3) . . . . ?
N6 N9 C6 N1 -4(3) . . . . ?
N6 C10 C14 C16 -163(3) . . . 2_446 ?
N6 C10 C14 C18 156(3) . . . 2_446 ?
O6 W1 O10 W4 -57.0(18) 3_666 . . . ?
O6 W1 O13 W5 -12(3) 3_666 . . . ?
O6 W3 O14 W5 -35(3) . . . . ?
O6 W3 O22 W6 104.0(17) . . . . ?
N7 N10 C7 N2 1(3) . . . . ?
N7 C12 C13 C1 74(3) . . . . ?
N8 N5 C3 N4 4(3) . . . . ?
N8 N5 C8 C1 37(4) . . . 4_676 ?
O8 W5 O20 W6 154.1(18) . . . . ?
O8 W5 O15 W2 154.3(17) . . . 3_666 ?
O10 W1 O13 W5 -101.0(17) . . . . ?
O10 W4 O12 W2 -16(3) . . . . ?
O12 W2 O1 Co07 -114(2) . . . . ?
O12 W2 O16 W6 55.9(16) . . . . ?
O12 W2 O3 W1 15(3) . . . 3_666 ?
O14 W3 O6 W1 -18(3) . . . 3_666 ?
O14 W3 O22 W6 -51.6(17) . . . . ?
O14 W5 O20 W6 52.9(19) . . . . ?
O14 W5 O15 W2 -104.3(17) . . . 3_666 ?
O16 W2 O1 Co07 156(2) . . . . ?
O16 W2 O3 W1 101.7(16) . . . 3_666 ?
O16 W6 O20 W5 18(3) . . . . ?
O16 W6 O22 W3 -106.4(18) . . . . ?
O16 W6 O23 W4 55.8(16) . . . . ?
O18 W3 O6 W1 153.3(17) . . . 3_666 ?
O18 W3 O14 W5 153.0(16) . . . . ?
O18 W3 O22 W6 -152.8(17) . . . . ?
C2 N2 C7 N10 1(3) . . . . ?
C2 N7 N10 C7 -2(3) . . . . ?
C2 N7 C12 C13 109(3) . . . . ?
N9 N6 C10 C14 -54(3) . . . . ?
N9 N6 C11 N1 -3(3) . . . . ?
C3 N4 C4 N8 -1(3) . . . . ?
C3 N5 N8 C4 -4(3) . . . . ?
C3 N5 C8 C1 -140(3) . . . 4_676 ?
O20 W5 O15 W2 -19(3) . . . 3_666 ?
O20 W6 O16 W2 33(3) . . . . ?
O20 W6 O22 W3 50.7(17) . . . . ?
O20 W6 O23 W4 -99.8(16) . . . . ?
O22 W3 O6 W1 -104.6(18) . . . 3_666 ?
O22 W3 O14 W5 50.9(16) . . . . ?
O22 W6 O16 W2 103.0(17) . . . . ?
O22 W6 O20 W5 -51.7(19) . . . . ?
O22 W6 O23 W4 -13(3) . . . . ?
O23 W4 O12 W2 58.7(15) . . . . ?
O23 W6 O16 W2 -55.7(17) . . . . ?
O23 W6 O20 W5 105.6(19) . . . . ?
O23 W6 O22 W3 -36(3) . . . . ?
O3 W1 O10 W4 11(4) 3_666 . . . ?
O3 W1 O13 W5 57.0(17) 3_666 . . . ?
O3 W2 O1 Co07 63(2) . . . . ?
O3 W2 O16 W6 -104.2(16) . . . . ?
N10 N7 C2 N2 2(3) . . . . ?
N10 N7 C12 C13 -77(3) . . . . ?
C4 N4 C3 N5 -2(3) . . . . ?
C5 N3 C9 N12 2(3) . . . . ?
C5 N11 N12 C9 6(3) . . . . ?
C5 N11 C15 C16 -91(6) . . . . ?
C5 N11 C17 C18 148(6) . . . . ?
O13 W1 O10 W4 100.9(18) . . . . ?
O13 W5 O20 W6 -106.2(19) . . . . ?
O13 W5 O15 W2 54.0(18) . . . 3_666 ?
O7 W1 O10 W4 -156.5(18) . . . . ?
O7 W1 O13 W5 157.6(16) . . . . ?
O15 W2 O1 Co07 -27(2) 3_666 . . . ?
O15 W2 O16 W6 -16(3) 3_666 . . . ?
O15 W2 O3 W1 -56.0(16) 3_666 . . 3_666 ?
O15 W5 O20 W6 -33(3) . . . . ?
C6 N1 C11 N6 1(3) . . . . ?
O2 W3 O6 W1 -42(2) . . . 3_666 ?
O2 W3 O14 W5 -8.6(16) . . . . ?
O2 W3 O22 W6 8.9(17) . . . . ?
O2 W5 O20 W6 -8.3(18) . . . . ?
O2 W5 O15 W2 -40.4(19) . . . 3_666 ?
O2 W6 O16 W2 41.2(18) . . . . ?
O2 W6 O20 W5 8.2(18) . . . . ?
O2 W6 O22 W3 -8.9(17) . . . . ?
O2 W6 O23 W4 -37.8(19) . . . . ?
O2 Si1 O9 W1 122(3) 3_666 . . . ?
O2 Si1 O9 W1 -58(3) . . . . ?
O2 Si1 O9 W3 -178(2) . . . 3_666 ?
O2 Si1 O9 W3 2(2) 3_666 . . 3_666 ?
O2 Si1 O9 W4 -118(3) 3_666 . . . ?
O2 Si1 O9 W4 62(3) . . . . ?
O2 Si1 O5 W1 64(3) . . . 3_666 ?
O2 Si1 O5 W1 -116(3) 3_666 . . 3_666 ?
O2 Si1 O5 W2 -58(3) . . . . ?
O2 Si1 O5 W2 122(3) 3_666 . . . ?
O2 Si1 O5 W5 2(2) 3_666 . . 3_666 ?
O2 Si1 O5 W5 -178(2) . . . 3_666 ?
O2 Si1 O21 W2 -117(3) 3_666 . . 3_666 ?
O2 Si1 O21 W2 63(3) . . . 3_666 ?
O2 Si1 O21 W4 121(2) 3_666 . . 3_666 ?
O2 Si1 O21 W4 -59(2) . . . 3_666 ?
O2 Si1 O21 W6 -179(2) . . . 3_666 ?
O2 Si1 O21 W6 1(2) 3_666 . . 3_666 ?
O17 W4 O12 W2 159.3(14) . . . . ?
C7 N2 C2 N7 -2(3) . . . . ?
C8 N5 N8 C4 178(2) . . . . ?
C8 N5 C3 N4 -179(2) . . . . ?
C9 N3 C5 N11 3(3) . . . . ?
C10 N6 N9 C6 -176(2) . . . . ?
C10 N6 C11 N1 176(2) . . . . ?
O9 W1 O10 W4 3.7(17) . . . . ?
O9 W1 O13 W5 -37.4(19) . . . . ?
O9 W3 O6 W1 -8.8(17) 3_666 . . 3_666 ?
O9 W3 O14 W5 -43.7(17) 3_666 . . . ?
O9 W3 O22 W6 42.3(19) 3_666 . . . ?
O9 W4 O12 W2 -35.9(17) . . . . ?
O9 Si1 O2 W3 -178(2) . . . . ?
O9 Si1 O2 W3 2(2) 3_666 . . . ?
O9 Si1 O2 W5 62(3) . . . . ?
O9 Si1 O2 W5 -118(3) 3_666 . . . ?
O9 Si1 O2 W6 121(3) 3_666 . . . ?
O9 Si1 O2 W6 -59(3) . . . . ?
O9 Si1 O5 W1 -177(2) . . . 3_666 ?
O9 Si1 O5 W1 3(2) 3_666 . . 3_666 ?
O9 Si1 O5 W2 61(3) . . . . ?
O9 Si1 O5 W2 -119(3) 3_666 . . . ?
O9 Si1 O5 W5 -60(3) . . . 3_666 ?
O9 Si1 O5 W5 120(3) 3_666 . . 3_666 ?
O9 Si1 O21 W2 -57(2) . . . 3_666 ?
O9 Si1 O21 W2 123(2) 3_666 . . 3_666 ?
O9 Si1 O21 W4 1.6(18) 3_666 . . 3_666 ?
O9 Si1 O21 W4 -178.4(18) . . . 3_666 ?
O9 Si1 O21 W6 -118(2) 3_666 . . 3_666 ?
O9 Si1 O21 W6 62(2) . . . 3_666 ?
C11 N1 C6 N9 2(3) . . . . ?
C11 N6 N9 C6 4(2) . . . . ?
C11 N6 C10 C14 127(3) . . . . ?
O19 W6 O16 W2 -156.8(16) . . . . ?
O19 W6 O20 W5 -152.7(18) . . . . ?
O19 W6 O22 W3 152.2(17) . . . . ?
O19 W6 O23 W4 158.0(16) . . . . ?
O5 W1 O10 W4 35(2) 3_666 . . . ?
O5 W1 O13 W5 -4.2(16) 3_666 . . . ?
O5 W2 O1 Co07 17(4) . . . . ?
O5 W2 O16 W6 -39.8(18) . . . . ?
O5 W2 O3 W1 5.4(16) . . . 3_666 ?
O5 W5 O20 W6 -43(2) 3_666 . . . ?
O5 W5 O15 W2 -7.9(17) 3_666 . . 3_666 ?
O5 Si1 O2 W3 121(3) 3_666 . . . ?
O5 Si1 O2 W3 -59(3) . . . . ?
O5 Si1 O2 W5 2(2) 3_666 . . . ?
O5 Si1 O2 W5 -178(2) . . . . ?
O5 Si1 O2 W6 -120(3) 3_666 . . . ?
O5 Si1 O2 W6 60(3) . . . . ?
O5 Si1 O9 W1 3(2) 3_666 . . . ?
O5 Si1 O9 W1 -177(2) . . . . ?
O5 Si1 O9 W3 -117(3) 3_666 . . 3_666 ?
O5 Si1 O9 W3 63(3) . . . 3_666 ?
O5 Si1 O9 W4 -57(3) . . . . ?
O5 Si1 O9 W4 123(3) 3_666 . . . ?
O5 Si1 O21 W2 2(2) 3_666 . . 3_666 ?
O5 Si1 O21 W2 -178(2) . . . 3_666 ?
O5 Si1 O21 W4 61(2) . . . 3_666 ?
O5 Si1 O21 W4 -119(2) 3_666 . . 3_666 ?
O5 Si1 O21 W6 -59(2) . . . 3_666 ?
O5 Si1 O21 W6 121(2) 3_666 . . 3_666 ?
O21 W2 O1 Co07 -154(3) 3_666 . . . ?
O21 W2 O16 W6 -6.4(15) 3_666 . . . ?
O21 W2 O3 W1 37.4(17) 3_666 . . 3_666 ?
O21 W4 O12 W2 -3.9(14) 3_666 . . . ?
O21 W6 O16 W2 6.3(15) 3_666 . . . ?
O21 W6 O20 W5 41(2) 3_666 . . . ?
O21 W6 O22 W3 -44.2(18) 3_666 . . . ?
O21 W6 O23 W4 -4.7(15) 3_666 . . . ?
O21 Si1 O2 W3 -118(3) 3_666 . . . ?
O21 Si1 O2 W3 62(3) . . . . ?
O21 Si1 O2 W5 -58(3) . . . . ?
O21 Si1 O2 W5 122(3) 3_666 . . . ?
O21 Si1 O2 W6 -179(2) . . . . ?
O21 Si1 O2 W6 1(2) 3_666 . . . ?
O21 Si1 O9 W1 -119(3) 3_666 . . . ?
O21 Si1 O9 W1 61(3) . . . . ?
O21 Si1 O9 W3 121(2) 3_666 . . 3_666 ?
O21 Si1 O9 W3 -59(2) . . . 3_666 ?
O21 Si1 O9 W4 1.6(18) 3_666 . . . ?
O21 Si1 O9 W4 -178.4(18) . . . . ?
O21 Si1 O5 W1 -56(3) . . . 3_666 ?
O21 Si1 O5 W1 124(3) 3_666 . . 3_666 ?
O21 Si1 O5 W2 2(2) 3_666 . . . ?
O21 Si1 O5 W2 -178(2) . . . . ?
O21 Si1 O5 W5 -118(3) 3_666 . . 3_666 ?
O21 Si1 O5 W5 62(3) . . . 3_666 ?
C12 N7 C2 N2 177(2) . . . . ?
C12 N7 N10 C7 -177(2) . . . . ?
C12 C13 C1 C8 161(2) . . . 4_575 ?
N11 C15 C16 C14 179(5) . . . 2_456 ?
N11 C17 C18 C14 172(5) . . . 2_456 ?
N12 N11 C15 C16 128(5) . . . . ?
N12 N11 C17 C18 -39(10) . . . . ?
O11 W3 O6 W1 53.3(18) . . . 3_666 ?
O11 W3 O14 W5 -107.3(16) . . . . ?
O11 W3 O22 W6 24(3) . . . . ?
O11 W4 O12 W2 -100.8(15) 3_666 . . . ?
C15 N11 N12 C9 156(3) . . . . ?
C17 N11 N12 C9 -167(6) . . . . ?
